data_2000140
loop_
_publ_author_name
'Whang, D.'
'Kim, K.'

_publ_section_title
;
 Structure of a new form of octaethylporphyrinato(methyl)rhodium(III)
;
_journal_issue 12
_journal_name_full 'Acta Crystallographica Section C'
_journal_page_first 2547
_journal_page_last 2550
_journal_paper_doi 10.1107/S0108270191008053
_journal_volume 47
_journal_year 1991
_chemical_formula_sum 'C37 H47 N4 Rh'
_chemical_formula_weight 650.72
_space_group_IT_number 2
_space_group_name_Hall '-P 1'
_space_group_name_H-M_alt 'P -1'
_symmetry_cell_setting triclinic
_symmetry_space_group_name_Hall '-P 1'
_symmetry_space_group_name_H-M 'P -1'
_cell_angle_alpha 108.030(10)
_cell_angle_beta 105.410(10)
_cell_angle_gamma 100.920(10)
_cell_formula_units_Z 2
_cell_length_a 10.9730(10)
_cell_length_b 11.8750(10)
_cell_length_c 14.2110(10)
_cell_volume 1621.3(3)
_diffrn_radiation_type Mo
_diffrn_radiation_wavelength 0.7093
_exptl_absorpt_coefficient_mu 0.55
_exptl_crystal_density_diffrn 1.337
_exptl_crystal_F_000 684
_cod_data_source_file as0498.cif
_cod_data_source_block as0498a
_cod_depositor_comments
;
 Marking attached hydrogen atoms.

 Antanas Vaitkus,
 2017-08-07

 Marking atoms "C28" and "C28'" as belonging to disorder sites '1' and '2'
 with the occupancies of 0.52 and 0.48 respectively after consulting the
 original publication.

 Antanas Vaitkus,
 2017-08-07
;
_cod_original_cell_volume 1616.0(7)
_cod_original_formula_sum 'C37 H47 N4 Rh1'
_cod_database_code 2000140

loop_
_space_group_symop_id
_space_group_symop_operation_xyz
1 x,y,z
2 -x,-y,-z

loop_
_atom_site_label
_atom_site_fract_x
_atom_site_fract_y
_atom_site_fract_z
_atom_site_occupancy
_atom_site_disorder_group
_atom_site_attached_hydrogens
Rh -.20009(3) .03034(3) .01373(3) 1 . 0
N1 -.2849(3) .1189(3) -.0763(2) 1 . 0
N2 -.2112(3) .1537(3) .1438(2) 1 . 0
N3 -.1110(3) -.0544(3) .1044(2) 1 . 0
N4 -.1857(3) -.0897(3) -.1155(2) 1 . 0
C1 -.3183(4) .0831(3) -.1822(3) 1 . 0
C2 -.3812(4) .1685(3) -.2170(3) 1 . 0
C3 -.3837(4) .2526(3) -.1295(3) 1 . 0
C4 -.3242(4) .2235(3) -.0402(3) 1 . 0
C5 -.3108(4) .2848(3) .0630(3) 1 . 0
C6 -.2609(4) .2546(3) .1480(3) 1 . 0
C7 -.2566(4) .3164(4) .2537(3) 1 . 0
C8 -.2059(4) .2547(4) .3147(3) 1 . 0
C9 -.1775(4) .1538(4) .2422(3) 1 . 0
C10 -.1204(4) .0688(4) .2730(3) 1 . 0
C11 -.0903(4) -.0270(3) .2080(3) 1 . 0
C12 -.0294(4) -.1139(3) .2420(3) 1 . 0
C13 -.0175(4) -.1928(3) .1562(3) 1 . 0
C14 -.0688(4) -.1564(3) .0693(3) 1 . 0
C15 -.0766(4) -.2152(3) -.0330(3) 1 . 0
C16 -.1319(4) -.1874(3) -.1197(3) 1 . 0
C17 -.1471(4) -.2567(3) -.2267(3) 1 . 0
C18 -.2090(4) -.2015(3) -.2881(3) 1 . 0
C19 -.2330(4) -.0985(3) -.2160(3) 1 . 0
C20 -.2953(4) -.0175(3) -.2477(3) 1 . 0
C21 -.4261(5) .1622(4) -.3280(4) 1 . 0
C22 -.5595(6) .0790(6) -.3852(5) 1 . 0
C23 -.4403(4) .3630(4) -.1217(4) 1 . 0
C24 -.5799(4) .3334(4) -.1176(4) 1 . 0
C25 -.3024(4) .4322(4) .2883(4) 1 . 0
C26 -.4509(5) .3982(5) .2596(4) 1 . 0
C27 -.1808(5) .2841(4) .4295(4) 1 . 2
C28' -.0699(9) .3653(9) .5012(7) 0.48 1 3
C28 -.2620(10) .2290(10) .4527(7) 0.52 2 3
C29 .0114(5) -.1106(4) .3522(4) 1 . 0
C30 -.0983(6) -.1813(5) .3763(4) 1 . 0
C31 .0360(4) -.3032(3) .1466(4) 1 . 0
C32 -.0748(5) -.4245(4) .1050(4) 1 . 0
C33 -.1044(4) -.3728(4) -.2625(3) 1 . 0
C34 -.2098(5) -.4886(4) -.2781(4) 1 . 0
C35 -.2451(5) -.2365(4) -.4052(3) 1 . 0
C36 -.3827(6) -.3181(5) -.4675(4) 1 . 0
C37 -.3735(4) -.0819(4) -.0120(3) 1 . 0
H1 -.340 .357 .077 1 . 0
H2 -.101 .078 .345 1 . 0
H3 -.040 -.283 -.046 1 . 0
H4 -.324 -.033 -.321 1 . 0
H5 -.442 .383 -.182 1 . 0
H6 -.384 .432 -.059 1 . 0
H7 -.611 .404 -.113 1 . 0
H8 -.637 .265 -.180 1 . 0
H9 -.578 .314 -.058 1 . 0
H10 -.276 .485 .255 1 . 0
H11 -.262 .474 .363 1 . 0
H12 -.476 .472 .282 1 . 0
H13 -.492 .357 .185 1 . 0
H14 -.478 .346 .293 1 . 0
H15 .041 -.026 .400 1 . 0
H16 .083 -.145 .362 1 . 0
H17 -.065 -.175 .447 1 . 0
H18 -.170 -.147 .367 1 . 0
H19 -.127 -.265 .330 1 . 0
H20 .094 -.291 .214 1 . 0
H21 .084 -.308 .099 1 . 0
H22 -.038 -.491 .100 1 . 0
H23 -.123 -.421 .152 1 . 0
H24 -.133 -.437 .037 1 . 0
H25 -.024 -.364 -.211 1 . 0
H26 -.091 -.382 -.327 1 . 0
H27 -.180 -.559 -.300 1 . 0
H28 -.224 -.480 -.213 1 . 0
H29 -.291 -.499 -.330 1 . 0
H30 -.190 -.282 -.430 1 . 0
H31 -.233 -.163 -.420 1 . 0
H32 -.411 -.337 -.540 1 . 0
H33 -.406 -.391 -.454 1 . 0
H34 -.449 -.272 -.444 1 . 0
H35 -.367 .133 -.361 1 . 0
H36 -.424 .243 -.327 1 . 0
H37 -.586 .077 -.455 1 . 0
H38 -.561 -.001 -.386 1 . 0
H39 -.617 .109 -.352 1 . 0
H45 .359 .146 .037 1 . 0
H46 .426 .090 .076 1 . 0
H47 .608 .937 .043 1 . 0

loop_
_geom_bond_atom_site_label_1
_geom_bond_atom_site_label_2
_geom_bond_distance
Rh N1 2.043(3)
Rh N2 2.021(3)
Rh N3 2.032(3)
Rh N4 2.012(3)
Rh C37 1.970(4)
N1 C1 1.353(5)
N1 C4 1.385(5)
N2 C6 1.399(5)
N2 C9 1.347(6)
N3 C11 1.351(5)
N3 C14 1.376(5)
N4 C16 1.391(5)
N4 C19 1.346(5)
C1 C2 1.464(6)
C1 C20 1.381(6)
C2 C3 1.342(6)
C2 C21 1.496(7)
C3 C4 1.440(6)
C3 C23 1.539(6)
C4 C5 1.373(6)
C5 C6 1.370(6)
C6 C7 1.437(6)
C7 C8 1.374(7)
C7 C25 1.535(7)
C8 C9 1.464(6)
C8 C27 1.494(7)
C9 C10 1.403(7)
C10 C11 1.382(6)
C11 C12 1.463(6)
C12 C13 1.343(6)
C12 C29 1.496(7)
C13 C14 1.442(6)
C13 C31 1.517(6)
C14 C15 1.375(6)
C15 C16 1.387(6)
C16 C17 1.434(6)
C17 C18 1.363(6)
C17 C33 1.521(6)
C18 C19 1.450(6)
C18 C35 1.504(6)
C19 C20 1.395(6)
C21 C22 1.446(7)
C23 C24 1.521(7)
C25 C26 1.504(7)
C27 C28' 1.316(8)
C27 C28 1.180(10)
C29 C30 1.508(9)
C31 C32 1.525(5)
C33 C34 1.531(6)
C35 C36 1.482(6)
